data_2223315
loop_
_publ_author_name
'Wang, Bo'

_publ_section_title
;
 4-(2<i>H</i>-Tetrazol-5-yl)pyridinium hydrogen sulfate
;
_journal_coeditor_code BX2220
_journal_issue 10
_journal_name_full 'Acta Crystallographica Section E'
_journal_page_first o2398
_journal_paper_doi 10.1107/S1600536809032851
_journal_volume 65
_journal_year 2009
_chemical_formula_iupac 'C6 H6 N5 +, H S O4 -'
_chemical_formula_moiety 'C6 H6 N5 +, H O4 S -'
_chemical_formula_sum 'C6 H7 N5 O4 S'
_chemical_formula_weight 245.23
_chemical_name_systematic
;
4-(2<i>H</i>-Tetrazol-5-yl)pyridinium hydrogen sulfate
;
_space_group_IT_number 2
_symmetry_cell_setting triclinic
_symmetry_space_group_name_Hall '-P 1'
_symmetry_space_group_name_H-M 'P -1'
_atom_sites_solution_hydrogens geom
_atom_sites_solution_primary direct
_atom_sites_solution_secondary difmap
_audit_creation_method SHELXL-97
_cell_angle_alpha 77.72(3)
_cell_angle_beta 76.88(3)
_cell_angle_gamma 79.71(3)
_cell_formula_units_Z 2
_cell_length_a 6.6515(13)
_cell_length_b 7.5507(15)
_cell_length_c 10.072(2)
_cell_measurement_reflns_used 1961
_cell_measurement_temperature 298(2)
_cell_measurement_theta_max 27.48
_cell_measurement_theta_min 3.17
_cell_volume 476.84(18)
_computing_cell_refinement 'CrystalClear (Rigaku, 2005)'
_computing_data_collection 'CrystalClear (Rigaku, 2005)'
_computing_data_reduction 'CrystalClear (Rigaku, 2005)'
_computing_molecular_graphics 'SHELXTL (Sheldrick, 2008)'
_computing_publication_material 'SHELXTL (Sheldrick, 2008)'
_computing_structure_refinement 'SHELXL97 (Sheldrick, 2008)'
_computing_structure_solution 'SHELXS97 (Sheldrick, 2008)'
_diffrn_ambient_temperature 298(2)
_diffrn_detector_area_resol_mean 13.6612
_diffrn_measured_fraction_theta_full 0.995
_diffrn_measured_fraction_theta_max 0.995
_diffrn_measurement_device_type 'Rigaku Mercury2'
_diffrn_measurement_method 'CCD profile fitting'
_diffrn_radiation_monochromator graphite
_diffrn_radiation_source 'fine-focus sealed tube'
_diffrn_radiation_type MoK\a
_diffrn_radiation_wavelength 0.71073
_diffrn_reflns_av_R_equivalents 0.0550
_diffrn_reflns_av_sigmaI/netI 0.0617
_diffrn_reflns_limit_h_max 8
_diffrn_reflns_limit_h_min -8
_diffrn_reflns_limit_k_max 9
_diffrn_reflns_limit_k_min -9
_diffrn_reflns_limit_l_max 13
_diffrn_reflns_limit_l_min -13
_diffrn_reflns_number 4917
_diffrn_reflns_theta_full 27.48
_diffrn_reflns_theta_max 27.48
_diffrn_reflns_theta_min 3.17
_exptl_absorpt_coefficient_mu 0.350
_exptl_absorpt_correction_T_max 1.000
_exptl_absorpt_correction_T_min 0.910
_exptl_absorpt_correction_type multi-scan
_exptl_absorpt_process_details '(CrystalClear; Rigaku, 2005)'
_exptl_crystal_colour Colorless
_exptl_crystal_density_diffrn 1.708
_exptl_crystal_density_method 'not measured'
_exptl_crystal_description block
_exptl_crystal_F_000 252
_exptl_crystal_size_max 0.30
_exptl_crystal_size_mid 0.25
_exptl_crystal_size_min 0.20
_refine_diff_density_max 0.340
_refine_diff_density_min -0.405
_refine_ls_extinction_coef 0.137(14)
_refine_ls_extinction_expression Fc^*^=kFc[1+0.001xFc^2^\l^3^/sin(2\q)]^-1/4^
_refine_ls_extinction_method 'SHELXL97 (Sheldrick, 2008)'
_refine_ls_goodness_of_fit_ref 1.068
_refine_ls_hydrogen_treatment constr
_refine_ls_matrix_type full
_refine_ls_number_parameters 146
_refine_ls_number_reflns 2175
_refine_ls_number_restraints 0
_refine_ls_restrained_S_all 1.068
_refine_ls_R_factor_all 0.0542
_refine_ls_R_factor_gt 0.0496
_refine_ls_shift/su_max 0.000
_refine_ls_shift/su_mean 0.000
_refine_ls_structure_factor_coef Fsqd
_refine_ls_weighting_details 'calc w=1/[\s^2^(Fo^2^)+(0.0597P)^2^+0.1736P] where P=(Fo^2^+2Fc^2^)/3'
_refine_ls_weighting_scheme calc
_refine_ls_wR_factor_gt 0.1301
_refine_ls_wR_factor_ref 0.1342
_reflns_number_gt 1961
_reflns_number_total 2175
_reflns_threshold_expression I>2\s(I)
_cod_data_source_file bx2220.cif
_cod_data_source_block I
_cod_original_cell_volume 476.84(16)
_cod_database_code 2223315
_cod_database_fobs_code 2223315

loop_
_symmetry_equiv_pos_as_xyz
'x, y, z'
'-x, -y, -z'

loop_
_atom_site_type_symbol
_atom_site_label
_atom_site_fract_x
_atom_site_fract_y
_atom_site_fract_z
_atom_site_U_iso_or_equiv
_atom_site_adp_type
_atom_site_calc_flag
_atom_site_refinement_flags
_atom_site_occupancy
_atom_site_disorder_assembly
_atom_site_disorder_group
S S1 0.17610(8) 0.76548(6) 0.48163(5) 0.0345(2) Uani d . 1 . .
O O2 -0.0454(3) 0.7896(2) 0.54236(17) 0.0469(4) Uani d . 1 . .
O O1 0.2068(3) 0.9101(2) 0.34498(15) 0.0469(4) Uani d . 1 . .
H H1B 0.1631 1.0128 0.3627 0.070 Uiso calc R 1 . .
C C6 0.2581(3) 0.3789(3) 0.0215(2) 0.0321(4) Uani d . 1 . .
N N2 0.2528(3) 0.5615(2) -0.00724(18) 0.0394(4) Uani d . 1 . .
O O3 0.2479(3) 0.5928(2) 0.43634(16) 0.0445(4) Uani d . 1 . .
N N1 0.2800(3) 0.0732(2) -0.28273(19) 0.0397(4) Uani d . 1 . .
H H1A 0.2824 0.0112 -0.3456 0.048 Uiso calc R 1 . .
O O4 0.3022(3) 0.8031(2) 0.56937(19) 0.0537(5) Uani d . 1 . .
N N3 0.2423(3) 0.6128(3) 0.1106(2) 0.0438(5) Uani d . 1 . .
N N4 0.2414(3) 0.4632(3) 0.20321(19) 0.0447(5) Uani d . 1 . .
H H4A 0.2349 0.4630 0.2895 0.054 Uiso calc R 1 . .
N N5 0.2511(3) 0.3125(3) 0.15493(18) 0.0444(5) Uani d . 1 . .
C C2 0.2855(3) 0.3527(3) -0.2218(2) 0.0363(5) Uani d . 1 . .
H H2 0.2935 0.4774 -0.2472 0.044 Uiso calc R 1 . .
C C3 0.2684(3) 0.2687(3) -0.0841(2) 0.0305(4) Uani d . 1 . .
C C4 0.2597(3) 0.0814(3) -0.0490(2) 0.0374(5) Uani d . 1 . .
H H4 0.2498 0.0217 0.0426 0.045 Uiso calc R 1 . .
C C5 0.2661(4) -0.0136(3) -0.1518(2) 0.0415(5) Uani d . 1 . .
H H5 0.2606 -0.1389 -0.1303 0.050 Uiso calc R 1 . .
C C1 0.2904(4) 0.2516(3) -0.3202(2) 0.0395(5) Uani d . 1 . .
H H1 0.3010 0.3072 -0.4128 0.047 Uiso calc R 1 . .

loop_
_atom_site_aniso_label
_atom_site_aniso_U_11
_atom_site_aniso_U_22
_atom_site_aniso_U_33
_atom_site_aniso_U_12
_atom_site_aniso_U_13
_atom_site_aniso_U_23
S1 0.0519(4) 0.0259(3) 0.0276(3) -0.0071(2) -0.0060(2) -0.00971(19)
O2 0.0546(10) 0.0378(8) 0.0457(9) -0.0136(7) 0.0045(7) -0.0116(7)
O1 0.0696(11) 0.0312(8) 0.0346(8) -0.0076(7) 0.0002(7) -0.0046(6)
C6 0.0385(10) 0.0295(9) 0.0286(9) -0.0064(8) -0.0048(7) -0.0064(7)
N2 0.0534(11) 0.0322(9) 0.0353(9) -0.0087(8) -0.0078(8) -0.0105(7)
O3 0.0711(11) 0.0288(8) 0.0365(8) -0.0053(7) -0.0095(7) -0.0146(6)
N1 0.0495(10) 0.0379(10) 0.0384(10) -0.0063(8) -0.0112(8) -0.0181(8)
O4 0.0735(12) 0.0439(9) 0.0561(10) -0.0003(8) -0.0281(9) -0.0259(8)
N3 0.0573(11) 0.0383(10) 0.0399(10) -0.0082(8) -0.0081(8) -0.0160(8)
N4 0.0634(13) 0.0434(10) 0.0290(9) -0.0042(9) -0.0081(8) -0.0141(7)
N5 0.0654(13) 0.0396(10) 0.0284(9) -0.0074(9) -0.0058(8) -0.0099(7)
C2 0.0487(12) 0.0312(10) 0.0309(10) -0.0111(9) -0.0078(8) -0.0052(8)
C3 0.0349(9) 0.0283(9) 0.0304(9) -0.0050(7) -0.0076(7) -0.0082(7)
C4 0.0495(12) 0.0300(10) 0.0335(10) -0.0082(9) -0.0098(8) -0.0032(8)
C5 0.0549(13) 0.0261(10) 0.0462(12) -0.0066(9) -0.0130(10) -0.0080(8)
C1 0.0524(12) 0.0380(11) 0.0305(10) -0.0098(9) -0.0101(9) -0.0062(8)

loop_
_atom_type_symbol
_atom_type_description
_atom_type_scat_dispersion_real
_atom_type_scat_dispersion_imag
_atom_type_scat_source
C C 0.0033 0.0016 'International Tables Vol C Tables 4.2.6.8 and 6.1.1.4'
H H 0.0000 0.0000 'International Tables Vol C Tables 4.2.6.8 and 6.1.1.4'
N N 0.0061 0.0033 'International Tables Vol C Tables 4.2.6.8 and 6.1.1.4'
O O 0.0106 0.0060 'International Tables Vol C Tables 4.2.6.8 and 6.1.1.4'
S S 0.1246 0.1234 'International Tables Vol C Tables 4.2.6.8 and 6.1.1.4'

loop_
_geom_angle_atom_site_label_1
_geom_angle_atom_site_label_2
_geom_angle_atom_site_label_3
_geom_angle_site_symmetry_1
_geom_angle_site_symmetry_3
_geom_angle
_geom_angle_publ_flag
O3 S1 O4 . . 112.84(10) ?
O3 S1 O2 . . 113.35(10) ?
O4 S1 O2 . . 112.29(11) ?
O3 S1 O1 . . 104.09(9) ?
O4 S1 O1 . . 106.97(11) ?
O2 S1 O1 . . 106.53(10) ?
S1 O1 H1B . . 109.5 ?
N5 C6 N2 . . 112.09(18) ?
N5 C6 C3 . . 124.79(18) ?
N2 C6 C3 . . 123.12(18) ?
N3 N2 C6 . . 106.28(18) ?
C1 N1 C5 . . 122.79(18) ?
C1 N1 H1A . . 118.6 ?
C5 N1 H1A . . 118.6 ?
N4 N3 N2 . . 105.63(17) ?
N3 N4 N5 . . 115.02(17) ?
N3 N4 H4A . . 122.5 ?
N5 N4 H4A . . 122.5 ?
N4 N5 C6 . . 100.98(18) ?
C1 C2 C3 . . 119.79(19) ?
C1 C2 H2 . . 120.1 ?
C3 C2 H2 . . 120.1 ?
C2 C3 C4 . . 119.02(18) ?
C2 C3 C6 . . 119.51(18) ?
C4 C3 C6 . . 121.47(18) ?
C5 C4 C3 . . 118.83(19) ?
C5 C4 H4 . . 120.6 ?
C3 C4 H4 . . 120.6 ?
N1 C5 C4 . . 120.08(19) ?
N1 C5 H5 . . 120.0 ?
C4 C5 H5 . . 120.0 ?
N1 C1 C2 . . 119.5(2) ?
N1 C1 H1 . . 120.3 ?
C2 C1 H1 . . 120.3 ?

loop_
_geom_bond_atom_site_label_1
_geom_bond_atom_site_label_2
_geom_bond_site_symmetry_2
_geom_bond_distance
_geom_bond_publ_flag
S1 O3 . 1.4378(15) ?
S1 O4 . 1.4469(17) ?
S1 O2 . 1.4564(17) ?
S1 O1 . 1.5623(16) ?
O1 H1B . 0.8200 ?
C6 N5 . 1.324(3) ?
C6 N2 . 1.343(3) ?
C6 C3 . 1.466(3) ?
N2 N3 . 1.309(2) ?
N1 C1 . 1.329(3) ?
N1 C5 . 1.332(3) ?
N1 H1A . 0.8600 ?
N3 N4 . 1.302(3) ?
N4 N5 . 1.315(3) ?
N4 H4A . 0.8600 ?
C2 C1 . 1.365(3) ?
C2 C3 . 1.385(3) ?
C2 H2 . 0.9300 ?
C3 C4 . 1.392(3) ?
C4 C5 . 1.369(3) ?
C4 H4 . 0.9300 ?
C5 H5 . 0.9300 ?
C1 H1 . 0.9300 ?

loop_
_geom_hbond_atom_site_label_D
_geom_hbond_atom_site_label_H
_geom_hbond_atom_site_label_A
_geom_hbond_site_symmetry_A
_geom_hbond_distance_DH
_geom_hbond_distance_HA
_geom_hbond_distance_DA
_geom_hbond_angle_DHA
O1 H1B O2 2_576 0.82 1.90 2.694(2) 163.0
N1 H1A O4 1_544 0.86 1.91 2.736(2) 159.2
N4 H4A O2 2_566 0.86 2.57 3.033(3) 114.7
N4 H4A O3 . 0.86 1.97 2.741(2) 149.5

loop_
_geom_torsion_atom_site_label_1
_geom_torsion_atom_site_label_2
_geom_torsion_atom_site_label_3
_geom_torsion_atom_site_label_4
_geom_torsion_site_symmetry_1
_geom_torsion_site_symmetry_2
_geom_torsion_site_symmetry_3
_geom_torsion_site_symmetry_4
_geom_torsion
_geom_torsion_publ_flag
C6 N2 N3 N4 . . . . -0.1(2) ?
N2 N3 N4 N5 . . . . 0.1(3) ?
N3 N4 N5 C6 . . . . -0.1(3) ?
C5 N1 C1 C2 . . . . -0.4(3) ?
N1 C1 C2 C3 . . . . -0.4(3) ?
C1 C2 C3 C4 . . . . 0.9(3) ?
C1 C2 C3 C6 . . . . -178.5(2) ?
C2 C3 C4 C5 . . . . -0.7(3) ?
C6 C3 C4 C5 . . . . 178.7(2) ?
C1 N1 C5 C4 . . . . 0.7(3) ?
C3 C4 C5 N1 . . . . -0.1(3) ?
N4 N5 C6 N2 . . . . 0.0(2) ?
N4 N5 C6 C3 . . . . -179.4(2) ?
N3 N2 C6 N5 . . . . 0.0(2) ?
N3 N2 C6 C3 . . . . 179.51(19) ?
C2 C3 C6 N5 . . . . -176.8(2) ?
C4 C3 C6 N5 . . . . 3.8(3) ?
C2 C3 C6 N2 . . . . 3.7(3) ?
C4 C3 C6 N2 . . . . -175.68(19) ?

loop_
_cod_related_entry_id
_cod_related_entry_database
_cod_related_entry_code
1 ChemSpider 30655872
